data_7126689
loop_
_publ_author_name
'Blundell, Toby J.'
'Taylor, Laurence J.'
'Valentine, Andrew J.'
'Lewis, William'
'Blake, Alexander J.'
'McMaster, Jonathan'
'Kays, Deborah L.'

_publ_section_title
;
 A transition metal-gallium cluster formed via insertion of
 &quot;GaI&quot;.
;
_journal_issue 58
_journal_name_full 'Chemical communications (Cambridge, England)'
_journal_page_first 8139
_journal_page_last 8142
_journal_paper_doi 10.1039/d0cc03559a
_journal_volume 56
_journal_year 2020
_chemical_formula_moiety 'C28 H33 Co Ga3 I5, C4 H8 Ga I3 O'
_chemical_formula_sum 'C32 H41 Co Ga4 I8 O'
_chemical_formula_weight 1794.66
_space_group_crystal_system monoclinic
_space_group_IT_number 14
_space_group_name_Hall '-P 2ybc'
_space_group_name_H-M_alt 'P 1 21/c 1'
_atom_sites_solution_hydrogens geom
_atom_sites_solution_primary direct
_atom_sites_solution_secondary difmap
_audit_creation_date 2014-06-17
_audit_creation_method
;
Olex2 1.2
(compiled 2014.05.21 svn.r2940 for OlexSys, GUI svn.r4846)
;
_audit_update_record
;
2020-05-18 deposited with the CCDC.	2020-06-10 downloaded from the CCDC.
;
_cell_angle_alpha 90
_cell_angle_beta 101.025(5)
_cell_angle_gamma 90
_cell_formula_units_Z 4
_cell_length_a 20.1625(9)
_cell_length_b 13.8708(6)
_cell_length_c 17.0402(8)
_cell_measurement_reflns_used 5774
_cell_measurement_temperature 120(2)
_cell_measurement_theta_max 74.8352
_cell_measurement_theta_min 3.7692
_cell_volume 4677.7(4)
_computing_cell_refinement
;
CrysAlisPro, Agilent Technologies,
Version 1.171.36.21 (release 14-08-2012 CrysAlis171 .NET)
(compiled Sep 14 2012,17:21:16)
;
_computing_data_collection
;
CrysAlisPro, Agilent Technologies,
Version 1.171.36.21 (release 14-08-2012 CrysAlis171 .NET)
(compiled Sep 14 2012,17:21:16)
;
_computing_data_reduction
;
CrysAlisPro, Agilent Technologies,
Version 1.171.36.21 (release 14-08-2012 CrysAlis171 .NET)
(compiled Sep 14 2012,17:21:16)
;
_computing_molecular_graphics 'Olex2 (Dolomanov et al., 2009)'
_computing_publication_material 'Olex2 (Dolomanov et al., 2009)'
_computing_structure_refinement 'ShelXL (Sheldrick, 2008)'
_computing_structure_solution 'ShelXS (Sheldrick, 2008)'
_diffrn_ambient_temperature 120(2)
_diffrn_detector_area_resol_mean 10.3613
_diffrn_measured_fraction_theta_full 0.994
_diffrn_measured_fraction_theta_max 0.957
_diffrn_measurement_details
;
#__ type_ start__ end____ width___ exp.time_
  1 omega -111.00  -28.00   1.0000   20.0000
omega____ theta____ kappa____ phi______ frames
    -      -43.6627  -57.0000   30.0000 83

#__ type_ start__ end____ width___ exp.time_
  2 omega   54.00   89.00   1.0000   20.0000
omega____ theta____ kappa____ phi______ frames
    -       43.6627 -125.0000   30.0000 35

#__ type_ start__ end____ width___ exp.time_
  3 omega   -4.00   62.00   1.0000   20.0000
omega____ theta____ kappa____ phi______ frames
    -       43.6627  -38.0000 -150.0000 66

#__ type_ start__ end____ width___ exp.time_
  4 omega -103.00  -40.00   1.0000   80.0000
omega____ theta____ kappa____ phi______ frames
    -      -60.0000  -30.0000  120.0000 63

#__ type_ start__ end____ width___ exp.time_
  5 omega   33.00   68.00   1.0000   80.0000
omega____ theta____ kappa____ phi______ frames
    -      105.8472  -30.0000 -150.0000 35

#__ type_ start__ end____ width___ exp.time_
  6 omega   33.00   61.00   1.0000   80.0000
omega____ theta____ kappa____ phi______ frames
    -      105.8472  -30.0000  150.0000 28

#__ type_ start__ end____ width___ exp.time_
  7 omega   42.00   98.00   1.0000   80.0000
omega____ theta____ kappa____ phi______ frames
    -      105.8472  -95.0000  -60.0000 56

#__ type_ start__ end____ width___ exp.time_
  8 omega   39.00   88.00   1.0000   80.0000
omega____ theta____ kappa____ phi______ frames
    -      105.8472  -95.0000   90.0000 49

#__ type_ start__ end____ width___ exp.time_
  9 omega   33.00   60.00   1.0000   80.0000
omega____ theta____ kappa____ phi______ frames
    -      105.8472  -30.0000 -120.0000 27

#__ type_ start__ end____ width___ exp.time_
 10 omega   41.00   68.00   1.0000   80.0000
omega____ theta____ kappa____ phi______ frames
    -      105.8472  -30.0000  120.0000 27

#__ type_ start__ end____ width___ exp.time_
 11 omega   32.00   71.00   1.0000   80.0000
omega____ theta____ kappa____ phi______ frames
    -      105.8472  -24.0000   16.0000 39

#__ type_ start__ end____ width___ exp.time_
 12 omega   46.00   77.00   1.0000   80.0000
omega____ theta____ kappa____ phi______ frames
    -      105.8472  -45.0000  -30.0000 31

#__ type_ start__ end____ width___ exp.time_
 13 omega   36.00  112.00   1.0000   80.0000
omega____ theta____ kappa____ phi______ frames
    -      105.8472 -125.0000 -180.0000 76

#__ type_ start__ end____ width___ exp.time_
 14 omega   39.00   65.00   1.0000   80.0000
omega____ theta____ kappa____ phi______ frames
    -      105.8472  -30.0000 -180.0000 26

#__ type_ start__ end____ width___ exp.time_
 15 omega   88.00  149.00   1.0000   80.0000
omega____ theta____ kappa____ phi______ frames
    -      105.8472   45.0000  -30.0000 61

#__ type_ start__ end____ width___ exp.time_
 16 omega   39.00   66.00   1.0000   80.0000
omega____ theta____ kappa____ phi______ frames
    -      105.8472  -30.0000  -60.0000 27

#__ type_ start__ end____ width___ exp.time_
 17 omega   38.00   65.00   1.0000   80.0000
omega____ theta____ kappa____ phi______ frames
    -      105.8472  -45.0000 -180.0000 27

#__ type_ start__ end____ width___ exp.time_
 18 omega   42.00   74.00   1.0000   80.0000
omega____ theta____ kappa____ phi______ frames
    -      105.8472  -45.0000    0.0000 32

#__ type_ start__ end____ width___ exp.time_
 19 omega  -69.00   25.00   1.0000   20.0000
omega____ theta____ kappa____ phi______ frames
    -      -43.6627   57.0000 -180.0000 94

#__ type_ start__ end____ width___ exp.time_
 20 omega  -69.00   16.00   1.0000   20.0000
omega____ theta____ kappa____ phi______ frames
    -      -43.6627   57.0000   30.0000 85

#__ type_ start__ end____ width___ exp.time_
 21 omega -112.00  -19.00   1.0000   20.0000
omega____ theta____ kappa____ phi______ frames
    -      -43.6627  -57.0000 -120.0000 93
;
_diffrn_measurement_device_type 'SuperNova, Single source at offset), Atlas'
_diffrn_measurement_method '\w scans'
_diffrn_orient_matrix_UB_11 0.0084729000
_diffrn_orient_matrix_UB_12 0.0052837000
_diffrn_orient_matrix_UB_13 -0.0746524000
_diffrn_orient_matrix_UB_21 -0.0874798000
_diffrn_orient_matrix_UB_22 0.0338635000
_diffrn_orient_matrix_UB_23 -0.0197583000
_diffrn_orient_matrix_UB_31 0.0276651000
_diffrn_orient_matrix_UB_32 0.1055622000
_diffrn_orient_matrix_UB_33 0.0100638000
_diffrn_radiation_monochromator mirror
_diffrn_radiation_type CuK\a
_diffrn_radiation_wavelength 1.54184
_diffrn_reflns_av_R_equivalents 0.1043
_diffrn_reflns_av_unetI/netI 0.0930
_diffrn_reflns_Laue_measured_fraction_full 0.994
_diffrn_reflns_Laue_measured_fraction_max 0.957
_diffrn_reflns_limit_h_max 24
_diffrn_reflns_limit_h_min -23
_diffrn_reflns_limit_k_max 12
_diffrn_reflns_limit_k_min -16
_diffrn_reflns_limit_l_max 21
_diffrn_reflns_limit_l_min -21
_diffrn_reflns_number 27808
_diffrn_reflns_point_group_measured_fraction_full 0.994
_diffrn_reflns_point_group_measured_fraction_max 0.957
_diffrn_reflns_theta_full 67.684
_diffrn_reflns_theta_max 75.011
_diffrn_reflns_theta_min 3.892
_diffrn_source 'SuperNova (Cu) X-ray Source'
_diffrn_standards_number 0
_exptl_absorpt_coefficient_mu 46.944
_exptl_absorpt_correction_T_max 0.329
_exptl_absorpt_correction_T_min 0.091
_exptl_absorpt_correction_type gaussian
_exptl_absorpt_process_details
;
CrysAlisPro, Agilent Technologies,
Version 1.171.36.21 (release 14-08-2012 CrysAlis171 .NET)
(compiled Sep 14 2012,17:21:16)
Numerical absorption correction based on gaussian integration over
			a multifaceted crystal model
;
_exptl_crystal_colour 'clear red'
_exptl_crystal_colour_lustre clear
_exptl_crystal_colour_primary red
_exptl_crystal_density_diffrn 2.548
_exptl_crystal_density_method 'not measured'
_exptl_crystal_description plate
_exptl_crystal_F_000 3264
_exptl_crystal_size_max 0.121
_exptl_crystal_size_mid 0.0635
_exptl_crystal_size_min 0.0434
_refine_diff_density_max 2.799
_refine_diff_density_min -2.478
_refine_diff_density_rms 0.379
_refine_ls_extinction_method none
_refine_ls_goodness_of_fit_ref 1.020
_refine_ls_hydrogen_treatment constr
_refine_ls_matrix_type full
_refine_ls_number_parameters 425
_refine_ls_number_reflns 9227
_refine_ls_number_restraints 0
_refine_ls_restrained_S_all 1.020
_refine_ls_R_factor_all 0.1301
_refine_ls_R_factor_gt 0.0922
_refine_ls_shift/su_max 0.000
_refine_ls_shift/su_mean 0.000
_refine_ls_structure_factor_coef Fsqd
_refine_ls_weighting_details 'w=1/[\s^2^(Fo^2^)+(0.1530P)^2^+10.1289P] where P=(Fo^2^+2Fc^2^)/3'
_refine_ls_weighting_scheme calc
_refine_ls_wR_factor_gt 0.2288
_refine_ls_wR_factor_ref 0.2667
_reflns_Friedel_coverage 0.000
_reflns_number_gt 5988
_reflns_number_total 9227
_reflns_threshold_expression 'I > 2\s(I)'
_cod_data_source_file d0cc03559a2.cif
_cod_data_source_block gatbla
_cod_depositor_comments 'Adding full bibliography for 7126685--7126689.cif.'
_cod_database_code 7126689
_nottingham_internal_coll_name GATBLA
_nottingham_internal_coll_type custom
_nottingham_internal_coll_frame_method 'omega scans'
_nottingham_internal_coll_frame_time '20.0000, 80.0000'
_nottingham_internal_coll_frame_width 1.0000
_nottingham_internal_coll_user pcxtb
_nottingham_internal_coll_date 16/05/2014
_nottingham_internal_coll_location NOTTS
_nottingham_internal_process_date 11/12/2012
_nottingham_internal_process_user pcxtb
_nottingham_internal_solution_date 19/05/2014
_nottingham_internal_solution_user pcxtb
_nottingham_internal_refinement_date 19/05/2014
_nottingham_internal_refinement_user pcxtb
_nottingham_internal_validation_date 24/6/2014
_nottingham_internal_validation_user pczwl
_nottingham_internal_archive_date 24/6/2014
_shelxl_version_number 2014-3
_chemical_oxdiff_formula 'C32 H41 Ga4 I8 Co O'
_chemical_oxdiff_usercomment 'GATBLA #12111 MOUNTED IN FOMBLIN ON A MICROMOUNT FOR TB/DLK'
_shelx_space_group_comment
;
The symmetry employed for this shelxl refinement is uniquely defined
by the following loop, which should always be used as a source of
symmetry information in preference to the above space-group names.
They are only intended as comments.
;
_reflns_odcompleteness_completeness 99.36
_reflns_odcompleteness_iscentric 1
_reflns_odcompleteness_theta 67.13
_olex2_refinement_description
;
1. Fixed Uiso
 At 1.2 times of:
  All C(H) groups, All C(H,H) groups
 At 1.5 times of:
  All C(H,H,H) groups
2.a Secondary CH2 refined with riding coordinates:
 C29(H29A,H29B), C30(H30A,H30B), C31(H31A,H31B), C32(H32A,H32B)
2.b Aromatic/amide H refined with riding coordinates:
 C3(H3), C4(H4), C5(H5)
2.c Idealised Me refined as rotating group:
 C13(H13A,H13B,H13C), C14(H14A,H14B,H14C), C15(H15A,H15B,H15C), C16(H16A,H16B,
 H16C), C17(H17A,H17B,H17C), C24(H24A,H24B,H24C), C25(H25A,H25B,H25C), C26(H26A,
 H26B,H26C), C27(H27A,H27B,H27C), C28(H28A,H28B,H28C)
;
_olex2_exptl_crystal_mounting_method 'mounted in fomblin film on micromount'
_olex2_submission_special_instructions 'No special instructions were received'

loop_
_space_group_symop_operation_xyz
'x, y, z'
'-x, y+1/2, -z+1/2'
'-x, -y, -z'
'x, -y-1/2, z-1/2'

loop_
_atom_site_label
_atom_site_type_symbol
_atom_site_fract_x
_atom_site_fract_y
_atom_site_fract_z
_atom_site_U_iso_or_equiv
_atom_site_adp_type
_atom_site_occupancy
_atom_site_site_symmetry_order
_atom_site_calc_flag
_atom_site_refinement_flags_posn
_atom_site_refinement_flags_adp
_atom_site_refinement_flags_occupancy
_atom_site_disorder_assembly
_atom_site_disorder_group
I1 I 0.76155(6) 0.76605(8) 0.37647(7) 0.0472(3) Uani 1 1 d . . . . .
I2 I 0.59631(6) 0.58334(9) 0.33529(7) 0.0488(3) Uani 1 1 d . . . . .
I3 I 0.56403(7) 0.87456(10) 0.29218(8) 0.0554(3) Uani 1 1 d . . . . .
I4 I 0.70421(7) 1.05242(8) 0.42581(9) 0.0551(3) Uani 1 1 d . . . . .
I5 I 0.41918(6) 0.70872(13) 0.37095(9) 0.0677(4) Uani 1 1 d . . . . .
Ga1 Ga 0.68225(10) 0.66825(14) 0.45634(12) 0.0362(4) Uani 1 1 d . . . . .
Ga2 Ga 0.54410(11) 0.74753(17) 0.40516(13) 0.0446(5) Uani 1 1 d . . . . .
Ga3 Ga 0.65938(11) 0.88210(15) 0.43273(13) 0.0413(5) Uani 1 1 d . . . . .
Co1 Co 0.62112(13) 0.78105(18) 0.51956(16) 0.0347(6) Uani 1 1 d . . . . .
C1 C 0.7172(8) 0.5731(12) 0.5394(9) 0.035(3) Uani 1 1 d . . . . .
C2 C 0.7554(9) 0.4873(13) 0.5363(11) 0.044(4) Uani 1 1 d . . . . .
C3 C 0.7685(11) 0.4286(13) 0.6020(12) 0.049(4) Uani 1 1 d . . . . .
H3 H 0.7933 0.3724 0.6000 0.059 Uiso 1 1 calc R . . . .
C4 C 0.7455(11) 0.4511(14) 0.6711(11) 0.050(4) Uani 1 1 d . . . . .
H4 H 0.7545 0.4098 0.7148 0.060 Uiso 1 1 calc R . . . .
C5 C 0.7090(9) 0.5352(13) 0.6755(11) 0.043(4) Uani 1 1 d . . . . .
H5 H 0.6942 0.5505 0.7224 0.052 Uiso 1 1 calc R . . . .
C6 C 0.6946(8) 0.5961(13) 0.6103(11) 0.042(4) Uani 1 1 d . . . . .
C7 C 0.7810(9) 0.4658(12) 0.4593(10) 0.039(4) Uani 1 1 d . . . . .
C8 C 0.8401(9) 0.5082(11) 0.4466(12) 0.046(4) Uani 1 1 d . . . . .
C9 C 0.8622(10) 0.4934(15) 0.3758(16) 0.063(7) Uani 1 1 d . . . . .
C10 C 0.8259(12) 0.4291(16) 0.3204(14) 0.060(5) Uani 1 1 d . . . . .
C11 C 0.7675(9) 0.3803(13) 0.3334(11) 0.045(4) Uani 1 1 d . . . . .
C12 C 0.7470(9) 0.4005(11) 0.4050(13) 0.048(5) Uani 1 1 d . . . . .
C13 C 0.8800(10) 0.5733(14) 0.5106(15) 0.058(5) Uani 1 1 d . . . . .
H13A H 0.8769 0.6388 0.4921 0.087 Uiso 1 1 calc GR . . . .
H13B H 0.9265 0.5536 0.5216 0.087 Uiso 1 1 calc GR . . . .
H13C H 0.8617 0.5686 0.5586 0.087 Uiso 1 1 calc GR . . . .
C14 C 0.9250(13) 0.5429(17) 0.3573(16) 0.072(6) Uani 1 1 d . . . . .
H14A H 0.9137 0.6072 0.3386 0.107 Uiso 1 1 calc GR . . . .
H14B H 0.9416 0.5072 0.3168 0.107 Uiso 1 1 calc GR . . . .
H14C H 0.9593 0.5454 0.4049 0.107 Uiso 1 1 calc GR . . . .
C15 C 0.8511(14) 0.408(2) 0.2395(16) 0.078(8) Uani 1 1 d . . . . .
H15A H 0.8893 0.3659 0.2498 0.117 Uiso 1 1 calc GR . . . .
H15B H 0.8639 0.4680 0.2179 0.117 Uiso 1 1 calc GR . . . .
H15C H 0.8153 0.3789 0.2019 0.117 Uiso 1 1 calc GR . . . .
C16 C 0.7308(15) 0.3070(16) 0.2737(15) 0.072(7) Uani 1 1 d . . . . .
H16A H 0.7195 0.2513 0.3019 0.108 Uiso 1 1 calc GR . . . .
H16B H 0.7595 0.2882 0.2375 0.108 Uiso 1 1 calc GR . . . .
H16C H 0.6902 0.3354 0.2441 0.108 Uiso 1 1 calc GR . . . .
C17 C 0.6829(10) 0.3518(13) 0.4201(13) 0.053(5) Uani 1 1 d . . . . .
H17A H 0.6933 0.2875 0.4396 0.079 Uiso 1 1 calc GR . . . .
H17B H 0.6502 0.3491 0.3711 0.079 Uiso 1 1 calc GR . . . .
H17C H 0.6647 0.3880 0.4592 0.079 Uiso 1 1 calc GR . . . .
C18 C 0.6564(8) 0.6858(12) 0.6119(9) 0.035(3) Uani 1 1 d . . . . .
C19 C 0.5855(8) 0.6857(12) 0.5961(10) 0.035(3) Uani 1 1 d . . . . .
C20 C 0.5494(9) 0.7766(13) 0.5977(10) 0.041(4) Uani 1 1 d . . . . .
C21 C 0.5853(9) 0.8636(13) 0.6092(10) 0.042(4) Uani 1 1 d . . . . .
C22 C 0.6577(10) 0.8617(13) 0.6253(10) 0.043(4) Uani 1 1 d . . . . .
C23 C 0.6940(9) 0.7750(13) 0.6306(10) 0.042(4) Uani 1 1 d . . . . .
C24 C 0.5468(10) 0.5949(15) 0.5760(12) 0.051(4) Uani 1 1 d . . . . .
H24A H 0.5084 0.6071 0.5345 0.076 Uiso 1 1 calc GR . . . .
H24B H 0.5318 0.5713 0.6227 0.076 Uiso 1 1 calc GR . . . .
H24C H 0.5753 0.5475 0.5581 0.076 Uiso 1 1 calc GR . . . .
C25 C 0.4753(11) 0.7775(15) 0.5940(15) 0.060(6) Uani 1 1 d . . . . .
H25A H 0.4526 0.7918 0.5405 0.090 Uiso 1 1 calc GR . . . .
H25B H 0.4642 0.8258 0.6298 0.090 Uiso 1 1 calc GR . . . .
H25C H 0.4610 0.7155 0.6095 0.090 Uiso 1 1 calc GR . . . .
C26 C 0.5467(13) 0.9596(18) 0.6072(14) 0.071(7) Uani 1 1 d . . . . .
H26A H 0.5644 1.0047 0.5737 0.107 Uiso 1 1 calc GR . . . .
H26B H 0.5521 0.9852 0.6603 0.107 Uiso 1 1 calc GR . . . .
H26C H 0.4996 0.9489 0.5862 0.107 Uiso 1 1 calc GR . . . .
C27 C 0.6991(11) 0.9553(15) 0.6439(12) 0.053(5) Uani 1 1 d . . . . .
H27A H 0.7254 0.9660 0.6033 0.079 Uiso 1 1 calc GR . . . .
H27B H 0.7287 0.9495 0.6950 0.079 Uiso 1 1 calc GR . . . .
H27C H 0.6689 1.0087 0.6449 0.079 Uiso 1 1 calc GR . . . .
C28 C 0.7699(9) 0.7738(13) 0.6490(11) 0.042(4) Uani 1 1 d . . . . .
H28A H 0.7855 0.7083 0.6541 0.063 Uiso 1 1 calc GR . . . .
H28B H 0.7858 0.8076 0.6981 0.063 Uiso 1 1 calc GR . . . .
H28C H 0.7868 0.8047 0.6064 0.063 Uiso 1 1 calc GR . . . .
I6 I 0.96959(7) 0.72861(10) 0.69855(9) 0.0624(4) Uani 1 1 d . . . . .
I7 I 0.89263(7) 0.95083(10) 0.54173(10) 0.0633(4) Uani 1 1 d . . . . .
I8 I 1.07708(8) 0.98786(13) 0.70881(11) 0.0777(5) Uani 1 1 d . . . . .
Ga4 Ga 0.99446(12) 0.87711(17) 0.62594(16) 0.0502(6) Uani 1 1 d . . . . .
O1 O 1.0444(7) 0.8292(10) 0.5458(8) 0.056(3) Uani 1 1 d . . . . .
C29 C 1.1157(10) 0.8036(17) 0.5632(14) 0.064(6) Uani 1 1 d . . . . .
H29A H 1.1243 0.7546 0.6045 0.077 Uiso 1 1 calc R . . . .
H29B H 1.1431 0.8597 0.5812 0.077 Uiso 1 1 calc R . . . .
C30 C 1.1313(13) 0.7662(17) 0.4867(17) 0.072(7) Uani 1 1 d . . . . .
H30A H 1.1688 0.7211 0.4961 0.086 Uiso 1 1 calc R . . . .
H30B H 1.1414 0.8181 0.4526 0.086 Uiso 1 1 calc R . . . .
C31 C 1.0648(16) 0.7162(17) 0.4514(16) 0.075(7) Uani 1 1 d . . . . .
H31A H 1.0604 0.7065 0.3942 0.090 Uiso 1 1 calc R . . . .
H31B H 1.0610 0.6545 0.4769 0.090 Uiso 1 1 calc R . . . .
C32 C 1.0130(12) 0.7869(18) 0.4697(15) 0.065(6) Uani 1 1 d . . . . .
H32A H 1.0033 0.8359 0.4285 0.078 Uiso 1 1 calc R . . . .
H32B H 0.9713 0.7543 0.4740 0.078 Uiso 1 1 calc R . . . .

loop_
_atom_site_aniso_label
_atom_site_aniso_U_11
_atom_site_aniso_U_22
_atom_site_aniso_U_33
_atom_site_aniso_U_23
_atom_site_aniso_U_13
_atom_site_aniso_U_12
I1 0.0452(6) 0.0467(6) 0.0553(7) 0.0055(5) 0.0235(5) 0.0037(5)
I2 0.0516(6) 0.0473(6) 0.0467(6) -0.0070(5) 0.0070(5) -0.0008(5)
I3 0.0602(7) 0.0605(8) 0.0480(7) 0.0055(6) 0.0168(6) 0.0105(6)
I4 0.0554(7) 0.0370(6) 0.0756(9) 0.0074(6) 0.0195(6) 0.0000(5)
I5 0.0381(6) 0.0916(10) 0.0702(9) -0.0020(8) 0.0021(6) -0.0031(6)
Ga1 0.0399(10) 0.0322(10) 0.0382(11) 0.0008(8) 0.0119(8) 0.0039(8)
Ga2 0.0379(10) 0.0533(13) 0.0431(12) 0.0000(10) 0.0086(9) 0.0011(9)
Ga3 0.0436(11) 0.0392(11) 0.0438(12) 0.0031(9) 0.0154(9) 0.0012(9)
Co1 0.0337(12) 0.0354(13) 0.0365(13) 0.0009(11) 0.0107(10) 0.0007(10)
C1 0.031(7) 0.041(9) 0.035(8) -0.002(7) 0.012(6) -0.007(6)
C2 0.043(8) 0.049(10) 0.039(9) -0.015(8) 0.007(7) 0.004(8)
C3 0.064(11) 0.036(9) 0.050(11) -0.002(8) 0.016(9) 0.005(8)
C4 0.070(12) 0.052(10) 0.029(8) 0.006(8) 0.014(8) 0.007(10)
C5 0.041(8) 0.046(10) 0.047(10) -0.002(8) 0.019(8) 0.009(8)
C6 0.034(8) 0.043(9) 0.045(10) 0.001(8) -0.004(7) -0.016(7)
C7 0.041(8) 0.036(8) 0.043(9) 0.011(7) 0.017(7) 0.009(7)
C8 0.045(9) 0.021(8) 0.069(13) -0.011(8) 0.004(9) 0.012(7)
C9 0.042(9) 0.051(11) 0.108(19) 0.025(12) 0.044(12) 0.026(9)
C10 0.061(12) 0.060(13) 0.061(13) 0.009(11) 0.016(10) 0.022(11)
C11 0.046(9) 0.040(9) 0.046(10) -0.005(8) 0.006(8) 0.006(8)
C12 0.043(9) 0.014(7) 0.087(15) 0.012(8) 0.011(9) 0.002(6)
C13 0.039(9) 0.047(11) 0.089(16) -0.012(11) 0.013(10) -0.005(8)
C14 0.065(13) 0.064(14) 0.087(17) 0.008(13) 0.018(12) -0.007(12)
C15 0.077(16) 0.101(19) 0.072(16) -0.001(14) 0.053(14) 0.022(15)
C16 0.093(18) 0.050(12) 0.069(15) -0.010(11) 0.007(13) -0.013(12)
C17 0.042(9) 0.039(9) 0.077(14) -0.007(9) 0.012(9) -0.012(8)
C18 0.028(7) 0.048(9) 0.028(7) 0.006(7) 0.005(6) 0.004(6)
C19 0.030(7) 0.035(8) 0.042(9) -0.001(7) 0.012(6) -0.010(6)
C20 0.041(8) 0.047(10) 0.036(9) -0.005(7) 0.009(7) 0.009(8)
C21 0.045(9) 0.049(10) 0.033(9) -0.007(7) 0.010(7) 0.011(8)
C22 0.055(10) 0.043(9) 0.028(8) -0.010(7) -0.003(7) -0.014(8)
C23 0.035(8) 0.051(10) 0.038(9) 0.010(8) 0.002(7) -0.009(7)
C24 0.040(9) 0.065(12) 0.051(11) -0.003(10) 0.020(8) -0.010(9)
C25 0.050(11) 0.045(11) 0.087(16) -0.001(10) 0.019(11) 0.017(9)
C26 0.075(15) 0.083(16) 0.059(13) 0.019(12) 0.022(11) 0.049(13)
C27 0.057(11) 0.056(11) 0.045(10) -0.006(9) 0.009(9) -0.015(10)
C28 0.037(8) 0.045(9) 0.047(10) 0.000(8) 0.015(7) -0.008(7)
I6 0.0564(7) 0.0558(7) 0.0747(9) 0.0104(7) 0.0116(6) 0.0025(6)
I7 0.0470(6) 0.0576(8) 0.0872(10) 0.0163(7) 0.0181(6) 0.0048(6)
I8 0.0619(8) 0.0819(10) 0.0915(12) -0.0322(9) 0.0201(8) -0.0158(8)
Ga4 0.0425(11) 0.0472(12) 0.0632(15) -0.0058(11) 0.0157(10) 0.0020(10)
O1 0.046(7) 0.063(8) 0.059(8) -0.002(7) 0.010(6) 0.017(6)
C29 0.044(10) 0.057(12) 0.080(15) -0.007(11) -0.015(10) 0.015(9)
C30 0.069(14) 0.063(13) 0.093(18) -0.016(13) 0.040(13) 0.019(12)
C31 0.10(2) 0.056(13) 0.067(15) -0.020(11) 0.010(14) -0.004(13)
C32 0.056(12) 0.073(14) 0.067(14) -0.022(12) 0.016(10) -0.020(11)

loop_
_atom_type_symbol
_atom_type_description
_atom_type_scat_dispersion_real
_atom_type_scat_dispersion_imag
_atom_type_scat_source
C C 0.0181 0.0091 'International Tables Vol C Tables 4.2.6.8 and 6.1.1.4'
H H 0.0000 0.0000 'International Tables Vol C Tables 4.2.6.8 and 6.1.1.4'
Co Co -2.3653 3.6143 'International Tables Vol C Tables 4.2.6.8 and 6.1.1.4'
Ga Ga -1.2846 0.7763 'International Tables Vol C Tables 4.2.6.8 and 6.1.1.4'
I I -0.3257 6.8362 'International Tables Vol C Tables 4.2.6.8 and 6.1.1.4'
O O 0.0492 0.0322 'International Tables Vol C Tables 4.2.6.8 and 6.1.1.4'

loop_
_exptl_crystal_face_index_h
_exptl_crystal_face_index_k
_exptl_crystal_face_index_l
_exptl_crystal_face_perp_dist
_exptl_oxdiff_crystal_face_indexfrac_h
_exptl_oxdiff_crystal_face_indexfrac_k
_exptl_oxdiff_crystal_face_indexfrac_l
_exptl_oxdiff_crystal_face_x
_exptl_oxdiff_crystal_face_y
_exptl_oxdiff_crystal_face_z
1 9 1 0.0235 1.0003 9.0188 1.0148 -0.0196 0.1979 0.9899
0 5 -11 0.0374 0.0144 5.0213 -10.9950 0.8475 0.3860 0.4198
-2 -3 -11 0.0287 -1.9865 -2.9956 -11.0086 0.7892 0.2899 -0.4820
1 -2 12 0.0049 0.9846 -2.0160 12.0005 -0.8982 -0.3915 -0.0648
7 -7 -2 0.0309 6.9983 -7.0175 -2.0064 0.1720 -0.8102 -0.5674
-11 -1 1 0.0390 -10.9972 -0.9975 0.9911 -0.1724 0.9087 -0.3996
1 -9 -1 0.0317 0.9989 -9.0198 -1.0134 0.0365 -0.3728 -0.9347

loop_
_geom_angle_atom_site_label_1
_geom_angle_atom_site_label_2
_geom_angle_atom_site_label_3
_geom_angle
_geom_angle_site_symmetry_1
_geom_angle_site_symmetry_3
_geom_angle_publ_flag
Ga1 I1 Ga3 65.30(6) . . ?
Ga1 I2 Ga2 64.41(6) . . ?
Ga2 I3 Ga3 65.23(7) . . ?
I1 Ga1 I2 101.09(8) . . ?
I1 Ga1 Ga2 106.43(8) . . ?
I1 Ga1 Ga3 61.45(6) . . ?
I2 Ga1 Ga2 60.48(7) . . ?
I2 Ga1 Ga3 105.53(8) . . ?
Ga2 Ga1 Ga3 59.02(7) . . ?
Co1 Ga1 I1 108.12(10) . . ?
Co1 Ga1 I2 108.75(10) . . ?
Co1 Ga1 Ga2 49.40(8) . . ?
Co1 Ga1 Ga3 48.17(8) . . ?
C1 Ga1 I1 122.9(4) . . ?
C1 Ga1 I2 110.3(5) . . ?
C1 Ga1 Ga2 130.4(4) . . ?
C1 Ga1 Ga3 141.4(5) . . ?
C1 Ga1 Co1 105.2(5) . . ?
I2 Ga2 Ga1 55.11(6) . . ?
I2 Ga2 Ga3 103.22(8) . . ?
I3 Ga2 I2 96.09(8) . . ?
I3 Ga2 Ga1 101.10(8) . . ?
I3 Ga2 Ga3 58.62(7) . . ?
I5 Ga2 I2 99.43(9) . . ?
I5 Ga2 I3 104.60(9) . . ?
I5 Ga2 Ga1 145.65(11) . . ?
I5 Ga2 Ga3 152.94(11) . . ?
Ga3 Ga2 Ga1 61.34(7) . . ?
Co1 Ga2 I2 105.76(10) . . ?
Co1 Ga2 I3 107.76(11) . . ?
Co1 Ga2 I5 136.06(12) . . ?
Co1 Ga2 Ga1 51.74(9) . . ?
Co1 Ga2 Ga3 49.59(9) . . ?
I1 Ga3 Ga1 53.25(6) . . ?
I1 Ga3 Ga2 100.55(8) . . ?
I3 Ga3 I1 96.43(7) . . ?
I3 Ga3 Ga1 98.12(8) . . ?
I3 Ga3 Ga2 56.15(7) . . ?
I4 Ga3 I1 102.59(8) . . ?
I4 Ga3 I3 100.90(8) . . ?
I4 Ga3 Ga1 150.91(10) . . ?
I4 Ga3 Ga2 149.12(10) . . ?
Ga2 Ga3 Ga1 59.63(7) . . ?
Co1 Ga3 I1 102.84(10) . . ?
Co1 Ga3 I3 105.85(11) . . ?
Co1 Ga3 I4 140.38(12) . . ?
Co1 Ga3 Ga1 50.97(8) . . ?
Co1 Ga3 Ga2 50.14(9) . . ?
Ga2 Co1 Ga1 78.86(11) . . ?
Ga3 Co1 Ga1 80.85(11) . . ?
Ga3 Co1 Ga2 80.28(12) . . ?
C18 Co1 Ga1 78.0(5) . . ?
C18 Co1 Ga2 126.4(5) . . ?
C18 Co1 Ga3 140.8(4) . . ?
C18 Co1 C19 39.5(6) . . ?
C18 Co1 C20 71.7(6) . . ?
C18 Co1 C21 85.0(7) . . ?
C18 Co1 C22 71.3(7) . . ?
C18 Co1 C23 40.1(7) . . ?
C19 Co1 Ga1 97.9(5) . . ?
C19 Co1 Ga2 98.3(5) . . ?
C19 Co1 Ga3 178.3(5) . . ?
C19 Co1 C20 40.4(7) . . ?
C19 Co1 C21 71.9(7) . . ?
C19 Co1 C22 84.8(7) . . ?
C19 Co1 C23 71.7(6) . . ?
C20 Co1 Ga1 137.1(5) . . ?
C20 Co1 Ga2 95.4(5) . . ?
C20 Co1 Ga3 140.6(5) . . ?
C20 Co1 C23 83.2(7) . . ?
C21 Co1 Ga1 162.0(5) . . ?
C21 Co1 Ga2 116.6(5) . . ?
C21 Co1 Ga3 109.7(5) . . ?
C21 Co1 C20 38.1(7) . . ?
C21 Co1 C23 70.3(7) . . ?
C22 Co1 Ga1 127.2(6) . . ?
C22 Co1 Ga2 153.3(5) . . ?
C22 Co1 Ga3 96.9(5) . . ?
C22 Co1 C20 69.9(7) . . ?
C22 Co1 C21 39.2(7) . . ?
C22 Co1 C23 38.1(7) . . ?
C23 Co1 Ga1 92.7(5) . . ?
C23 Co1 Ga2 166.1(5) . . ?
C23 Co1 Ga3 109.5(5) . . ?
C2 C1 Ga1 131.1(12) . . ?
C6 C1 Ga1 109.6(12) . . ?
C6 C1 C2 119.2(15) . . ?
C1 C2 C7 117.9(16) . . ?
C3 C2 C1 119.2(16) . . ?
C3 C2 C7 122.9(16) . . ?
C2 C3 H3 119.3 . . ?
C2 C3 C4 121.3(18) . . ?
C4 C3 H3 119.3 . . ?
C3 C4 H4 119.9 . . ?
C3 C4 C5 120.2(17) . . ?
C5 C4 H4 119.9 . . ?
C4 C5 H5 119.9 . . ?
C6 C5 C4 120.1(17) . . ?
C6 C5 H5 119.9 . . ?
C1 C6 C18 117.8(15) . . ?
C5 C6 C1 120.0(17) . . ?
C5 C6 C18 122.3(16) . . ?
C8 C7 C2 119.6(17) . . ?
C12 C7 C2 119.9(16) . . ?
C12 C7 C8 120.4(16) . . ?
C7 C8 C13 119.5(18) . . ?
C9 C8 C7 120.4(18) . . ?
C9 C8 C13 120.0(19) . . ?
C8 C9 C10 118.0(19) . . ?
C8 C9 C14 122(2) . . ?
C10 C9 C14 120(2) . . ?
C9 C10 C11 123.0(19) . . ?
C9 C10 C15 119(2) . . ?
C11 C10 C15 118(2) . . ?
C10 C11 C16 121.9(19) . . ?
C12 C11 C10 116.0(17) . . ?
C12 C11 C16 122.1(18) . . ?
C7 C12 C11 121.9(16) . . ?
C7 C12 C17 120.4(18) . . ?
C11 C12 C17 117.7(17) . . ?
C8 C13 H13A 109.5 . . ?
C8 C13 H13B 109.5 . . ?
C8 C13 H13C 109.5 . . ?
H13A C13 H13B 109.5 . . ?
H13A C13 H13C 109.5 . . ?
H13B C13 H13C 109.5 . . ?
C9 C14 H14A 109.5 . . ?
C9 C14 H14B 109.5 . . ?
C9 C14 H14C 109.5 . . ?
H14A C14 H14B 109.5 . . ?
H14A C14 H14C 109.5 . . ?
H14B C14 H14C 109.5 . . ?
C10 C15 H15A 109.5 . . ?
C10 C15 H15B 109.5 . . ?
C10 C15 H15C 109.5 . . ?
H15A C15 H15B 109.5 . . ?
H15A C15 H15C 109.5 . . ?
H15B C15 H15C 109.5 . . ?
C11 C16 H16A 109.5 . . ?
C11 C16 H16B 109.5 . . ?
C11 C16 H16C 109.5 . . ?
H16A C16 H16B 109.5 . . ?
H16A C16 H16C 109.5 . . ?
H16B C16 H16C 109.5 . . ?
C12 C17 H17A 109.5 . . ?
C12 C17 H17B 109.5 . . ?
C12 C17 H17C 109.5 . . ?
H17A C17 H17B 109.5 . . ?
H17A C17 H17C 109.5 . . ?
H17B C17 H17C 109.5 . . ?
C6 C18 Co1 129.2(12) . . ?
C19 C18 Co1 70.4(9) . . ?
C19 C18 C6 121.0(15) . . ?
C19 C18 C23 120.8(15) . . ?
C23 C18 Co1 73.3(9) . . ?
C23 C18 C6 118.2(14) . . ?
C18 C19 Co1 70.0(9) . . ?
C18 C19 C20 119.3(15) . . ?
C18 C19 C24 121.0(16) . . ?
C20 C19 Co1 72.3(10) . . ?
C20 C19 C24 119.7(15) . . ?
C24 C19 Co1 128.6(13) . . ?
C19 C20 Co1 67.4(9) . . ?
C19 C20 C25 120.5(16) . . ?
C21 C20 Co1 70.8(10) . . ?
C21 C20 C19 120.1(15) . . ?
C21 C20 C25 119.2(16) . . ?
C25 C20 Co1 140.0(15) . . ?
C20 C21 Co1 71.1(10) . . ?
C20 C21 C22 119.4(16) . . ?
C20 C21 C26 119.8(18) . . ?
C22 C21 Co1 69.9(9) . . ?
C22 C21 C26 120.8(19) . . ?
C26 C21 Co1 133.2(13) . . ?
C21 C22 Co1 70.9(9) . . ?
C21 C22 C27 120.9(17) . . ?
C23 C22 Co1 72.3(10) . . ?
C23 C22 C21 121.9(16) . . ?
C23 C22 C27 117.0(16) . . ?
C27 C22 Co1 134.6(13) . . ?
C18 C23 Co1 66.6(9) . . ?
C18 C23 C28 120.2(16) . . ?
C22 C23 Co1 69.6(9) . . ?
C22 C23 C18 118.2(15) . . ?
C22 C23 C28 121.4(16) . . ?
C28 C23 Co1 132.6(13) . . ?
C19 C24 H24A 109.5 . . ?
C19 C24 H24B 109.5 . . ?
C19 C24 H24C 109.5 . . ?
H24A C24 H24B 109.5 . . ?
H24A C24 H24C 109.5 . . ?
H24B C24 H24C 109.5 . . ?
C20 C25 H25A 109.5 . . ?
C20 C25 H25B 109.5 . . ?
C20 C25 H25C 109.5 . . ?
H25A C25 H25B 109.5 . . ?
H25A C25 H25C 109.5 . . ?
H25B C25 H25C 109.5 . . ?
C21 C26 H26A 109.5 . . ?
C21 C26 H26B 109.5 . . ?
C21 C26 H26C 109.5 . . ?
H26A C26 H26B 109.5 . . ?
H26A C26 H26C 109.5 . . ?
H26B C26 H26C 109.5 . . ?
C22 C27 H27A 109.5 . . ?
C22 C27 H27B 109.5 . . ?
C22 C27 H27C 109.5 . . ?
H27A C27 H27B 109.5 . . ?
H27A C27 H27C 109.5 . . ?
H27B C27 H27C 109.5 . . ?
C23 C28 H28A 109.5 . . ?
C23 C28 H28B 109.5 . . ?
C23 C28 H28C 109.5 . . ?
H28A C28 H28B 109.5 . . ?
H28A C28 H28C 109.5 . . ?
H28B C28 H28C 109.5 . . ?
I7 Ga4 I6 113.71(10) . . ?
I7 Ga4 I8 117.46(11) . . ?
I8 Ga4 I6 113.70(12) . . ?
O1 Ga4 I6 104.1(4) . . ?
O1 Ga4 I7 102.4(4) . . ?
O1 Ga4 I8 103.1(5) . . ?
C29 O1 Ga4 124.1(13) . . ?
C32 O1 Ga4 124.3(12) . . ?
C32 O1 C29 109.2(15) . . ?
O1 C29 H29A 110.6 . . ?
O1 C29 H29B 110.6 . . ?
O1 C29 C30 105.9(18) . . ?
H29A C29 H29B 108.7 . . ?
C30 C29 H29A 110.6 . . ?
C30 C29 H29B 110.6 . . ?
C29 C30 H30A 111.6 . . ?
C29 C30 H30B 111.6 . . ?
C29 C30 C31 100.7(19) . . ?
H30A C30 H30B 109.4 . . ?
C31 C30 H30A 111.6 . . ?
C31 C30 H30B 111.6 . . ?
C30 C31 H31A 111.3 . . ?
C30 C31 H31B 111.3 . . ?
H31A C31 H31B 109.2 . . ?
C32 C31 C30 102.3(17) . . ?
C32 C31 H31A 111.3 . . ?
C32 C31 H31B 111.3 . . ?
O1 C32 C31 104.2(19) . . ?
O1 C32 H32A 110.9 . . ?
O1 C32 H32B 110.9 . . ?
C31 C32 H32A 110.9 . . ?
C31 C32 H32B 110.9 . . ?
H32A C32 H32B 108.9 . . ?

loop_
_geom_bond_atom_site_label_1
_geom_bond_atom_site_label_2
_geom_bond_distance
_geom_bond_site_symmetry_2
_geom_bond_publ_flag
I1 Ga1 2.661(2) . ?
I1 Ga3 2.917(2) . ?
I2 Ga1 2.698(2) . ?
I2 Ga2 2.862(3) . ?
I3 Ga2 2.696(3) . ?
I3 Ga3 2.772(3) . ?
I4 Ga3 2.540(2) . ?
I5 Ga2 2.532(3) . ?
Ga1 Ga2 2.966(3) . ?
Ga1 Ga3 3.017(3) . ?
Ga1 Co1 2.374(3) . ?
Ga1 C1 1.964(17) . ?
Ga2 Ga3 2.948(3) . ?
Ga2 Co1 2.296(3) . ?
Ga3 Co1 2.277(3) . ?
Co1 C18 2.074(15) . ?
Co1 C19 2.080(16) . ?
Co1 C20 2.146(18) . ?
Co1 C21 2.143(16) . ?
Co1 C22 2.129(16) . ?
Co1 C23 2.165(16) . ?
C1 C2 1.42(2) . ?
C1 C6 1.41(2) . ?
C2 C3 1.37(3) . ?
C2 C7 1.53(2) . ?
C3 H3 0.9300 . ?
C3 C4 1.38(3) . ?
C4 H4 0.9300 . ?
C4 C5 1.39(3) . ?
C5 H5 0.9300 . ?
C5 C6 1.38(3) . ?
C6 C18 1.47(2) . ?
C7 C8 1.38(3) . ?
C7 C12 1.38(3) . ?
C8 C9 1.38(3) . ?
C8 C13 1.52(3) . ?
C9 C10 1.40(4) . ?
C9 C14 1.53(3) . ?
C10 C11 1.41(3) . ?
C10 C15 1.58(3) . ?
C11 C12 1.39(3) . ?
C11 C16 1.53(3) . ?
C12 C17 1.52(2) . ?
C13 H13A 0.9600 . ?
C13 H13B 0.9600 . ?
C13 H13C 0.9600 . ?
C14 H14A 0.9600 . ?
C14 H14B 0.9600 . ?
C14 H14C 0.9600 . ?
C15 H15A 0.9600 . ?
C15 H15B 0.9600 . ?
C15 H15C 0.9600 . ?
C16 H16A 0.9600 . ?
C16 H16B 0.9600 . ?
C16 H16C 0.9600 . ?
C17 H17A 0.9600 . ?
C17 H17B 0.9600 . ?
C17 H17C 0.9600 . ?
C18 C19 1.40(2) . ?
C18 C23 1.45(2) . ?
C19 C20 1.46(2) . ?
C19 C24 1.49(2) . ?
C20 C21 1.40(3) . ?
C20 C25 1.48(3) . ?
C21 C22 1.43(3) . ?
C21 C26 1.54(3) . ?
C22 C23 1.40(3) . ?
C22 C27 1.54(2) . ?
C23 C28 1.50(2) . ?
C24 H24A 0.9600 . ?
C24 H24B 0.9600 . ?
C24 H24C 0.9600 . ?
C25 H25A 0.9600 . ?
C25 H25B 0.9600 . ?
C25 H25C 0.9600 . ?
C26 H26A 0.9600 . ?
C26 H26B 0.9600 . ?
C26 H26C 0.9600 . ?
C27 H27A 0.9600 . ?
C27 H27B 0.9600 . ?
C27 H27C 0.9600 . ?
C28 H28A 0.9600 . ?
C28 H28B 0.9600 . ?
C28 H28C 0.9600 . ?
I6 Ga4 2.502(3) . ?
I7 Ga4 2.489(3) . ?
I8 Ga4 2.496(3) . ?
Ga4 O1 1.961(14) . ?
O1 C29 1.45(2) . ?
O1 C32 1.45(3) . ?
C29 H29A 0.9700 . ?
C29 H29B 0.9700 . ?
C29 C30 1.49(3) . ?
C30 H30A 0.9700 . ?
C30 H30B 0.9700 . ?
C30 C31 1.53(4) . ?
C31 H31A 0.9700 . ?
C31 H31B 0.9700 . ?
C31 C32 1.51(4) . ?
C32 H32A 0.9700 . ?
C32 H32B 0.9700 . ?

loop_
_geom_torsion_atom_site_label_1
_geom_torsion_atom_site_label_2
_geom_torsion_atom_site_label_3
_geom_torsion_atom_site_label_4
_geom_torsion
_geom_torsion_site_symmetry_1
_geom_torsion_site_symmetry_2
_geom_torsion_site_symmetry_3
_geom_torsion_site_symmetry_4
_geom_torsion_publ_flag
Ga1 C1 C2 C3 -174.3(14) . . . . ?
Ga1 C1 C2 C7 7(2) . . . . ?
Ga1 C1 C6 C5 175.4(13) . . . . ?
Ga1 C1 C6 C18 -4.9(17) . . . . ?
Co1 C18 C19 C20 -54.9(14) . . . . ?
Co1 C18 C19 C24 123.8(16) . . . . ?
Co1 C18 C23 C22 48.5(14) . . . . ?
Co1 C18 C23 C28 -127.0(16) . . . . ?
Co1 C19 C20 C21 -49.2(15) . . . . ?
Co1 C19 C20 C25 135.9(18) . . . . ?
Co1 C20 C21 C22 -52.4(14) . . . . ?
Co1 C20 C21 C26 129.6(17) . . . . ?
Co1 C21 C22 C23 -53.5(15) . . . . ?
Co1 C21 C22 C27 131.2(16) . . . . ?
Co1 C22 C23 C18 -47.2(14) . . . . ?
Co1 C22 C23 C28 128.2(16) . . . . ?
C1 C2 C3 C4 0(3) . . . . ?
C1 C2 C7 C8 83(2) . . . . ?
C1 C2 C7 C12 -100.4(19) . . . . ?
C1 C6 C18 Co1 7(2) . . . . ?
C1 C6 C18 C19 96.0(19) . . . . ?
C1 C6 C18 C23 -84.1(18) . . . . ?
C2 C1 C6 C5 -1(2) . . . . ?
C2 C1 C6 C18 179.0(15) . . . . ?
C2 C3 C4 C5 -1(3) . . . . ?
C2 C7 C8 C9 -176.9(16) . . . . ?
C2 C7 C8 C13 2(2) . . . . ?
C2 C7 C12 C11 178.5(16) . . . . ?
C2 C7 C12 C17 2(2) . . . . ?
C3 C2 C7 C8 -96(2) . . . . ?
C3 C2 C7 C12 81(2) . . . . ?
C3 C4 C5 C6 1(3) . . . . ?
C4 C5 C6 C1 0(3) . . . . ?
C4 C5 C6 C18 -179.8(17) . . . . ?
C5 C6 C18 Co1 -173.5(13) . . . . ?
C5 C6 C18 C19 -84(2) . . . . ?
C5 C6 C18 C23 95.5(19) . . . . ?
C6 C1 C2 C3 1(2) . . . . ?
C6 C1 C2 C7 -178.2(15) . . . . ?
C6 C18 C19 Co1 -124.6(15) . . . . ?
C6 C18 C19 C20 -179.5(15) . . . . ?
C6 C18 C19 C24 -1(3) . . . . ?
C6 C18 C23 Co1 126.0(14) . . . . ?
C6 C18 C23 C22 174.5(15) . . . . ?
C6 C18 C23 C28 -1(2) . . . . ?
C7 C2 C3 C4 178.9(18) . . . . ?
C7 C8 C9 C10 -5(3) . . . . ?
C7 C8 C9 C14 176.7(18) . . . . ?
C8 C7 C12 C11 -5(3) . . . . ?
C8 C7 C12 C17 178.4(16) . . . . ?
C8 C9 C10 C11 1(3) . . . . ?
C8 C9 C10 C15 -178.4(18) . . . . ?
C9 C10 C11 C12 1(3) . . . . ?
C9 C10 C11 C16 -177(2) . . . . ?
C10 C11 C12 C7 1(3) . . . . ?
C10 C11 C12 C17 178.0(17) . . . . ?
C12 C7 C8 C9 7(2) . . . . ?
C12 C7 C8 C13 -174.7(16) . . . . ?
C13 C8 C9 C10 176.8(18) . . . . ?
C13 C8 C9 C14 -2(3) . . . . ?
C14 C9 C10 C11 179.7(19) . . . . ?
C14 C9 C10 C15 0(3) . . . . ?
C15 C10 C11 C12 -179.9(18) . . . . ?
C15 C10 C11 C16 2(3) . . . . ?
C16 C11 C12 C7 179.1(18) . . . . ?
C16 C11 C12 C17 -4(3) . . . . ?
C18 C19 C20 Co1 53.8(14) . . . . ?
C18 C19 C20 C21 5(2) . . . . ?
C18 C19 C20 C25 -170.3(17) . . . . ?
C19 C18 C23 Co1 -54.2(14) . . . . ?
C19 C18 C23 C22 -6(2) . . . . ?
C19 C18 C23 C28 178.9(16) . . . . ?
C19 C20 C21 Co1 47.7(14) . . . . ?
C19 C20 C21 C22 -5(3) . . . . ?
C19 C20 C21 C26 177.3(16) . . . . ?
C20 C21 C22 Co1 52.9(15) . . . . ?
C20 C21 C22 C23 -1(3) . . . . ?
C20 C21 C22 C27 -175.9(16) . . . . ?
C21 C22 C23 Co1 52.9(15) . . . . ?
C21 C22 C23 C18 6(3) . . . . ?
C21 C22 C23 C28 -178.9(16) . . . . ?
C23 C18 C19 Co1 55.5(14) . . . . ?
C23 C18 C19 C20 1(2) . . . . ?
C23 C18 C19 C24 179.3(16) . . . . ?
C24 C19 C20 Co1 -124.9(16) . . . . ?
C24 C19 C20 C21 -174.1(17) . . . . ?
C24 C19 C20 C25 11(3) . . . . ?
C25 C20 C21 Co1 -137.3(18) . . . . ?
C25 C20 C21 C22 170.3(17) . . . . ?
C25 C20 C21 C26 -8(3) . . . . ?
C26 C21 C22 Co1 -129.0(17) . . . . ?
C26 C21 C22 C23 177.4(17) . . . . ?
C26 C21 C22 C27 2(3) . . . . ?
C27 C22 C23 Co1 -131.6(16) . . . . ?
C27 C22 C23 C18 -178.8(15) . . . . ?
C27 C22 C23 C28 -3(2) . . . . ?
Ga4 O1 C29 C30 177.1(14) . . . . ?
Ga4 O1 C32 C31 -150.1(15) . . . . ?
O1 C29 C30 C31 -34(2) . . . . ?
C29 O1 C32 C31 13(2) . . . . ?
C29 C30 C31 C32 42(3) . . . . ?
C30 C31 C32 O1 -34(3) . . . . ?
C32 O1 C29 C30 14(2) . . . . ?
